data_7023792
loop_
_publ_author_name
'Nako, Adi E.'
'Gates, Sarah J.'
'White, Andrew J. P.'
'Crimmin, Mark R.'

_publ_section_title
;
 Preparation and properties of a series of structurally diverse aluminium
 hydrides supported by \b-diketiminate and bis(amide) ligands.
;
_journal_issue 42
_journal_name_full 'Dalton transactions (Cambridge, England : 2003)'
_journal_page_first 15199
_journal_page_last 15206
_journal_paper_doi 10.1039/c3dt52148f
_journal_volume 42
_journal_year 2013
_chemical_formula_moiety 'C23 H36 Al N3'
_chemical_formula_sum 'C23 H36 Al N3'
_chemical_formula_weight 381.53
_chemical_name_systematic
; 
 ? 
;
_space_group_IT_number 2
_symmetry_cell_setting triclinic
_symmetry_space_group_name_Hall '-P 1'
_symmetry_space_group_name_H-M 'P -1'
_atom_sites_solution_hydrogens geom
_atom_sites_solution_primary direct
_atom_sites_solution_secondary difmap
_audit_creation_method SHELXL-97
_cell_angle_alpha 103.226(3)
_cell_angle_beta 103.546(3)
_cell_angle_gamma 94.966(3)
_cell_formula_units_Z 2
_cell_length_a 8.2933(4)
_cell_length_b 10.1234(4)
_cell_length_c 14.4114(5)
_cell_measurement_reflns_used 4757
_cell_measurement_temperature 173
_cell_measurement_theta_max 32.6457
_cell_measurement_theta_min 3.3267
_cell_volume 1132.45(8)
_computing_cell_refinement 'CrysAlis RED, Oxford Diffraction Ltd'
_computing_data_collection 'CrysAlis CCD, Oxford Diffraction Ltd'
_computing_data_reduction 'CrysAlis RED, Oxford Diffraction Ltd'
_computing_molecular_graphics 'Bruker SHELXTL'
_computing_publication_material 'Bruker SHELXTL'
_computing_structure_refinement 'SHELXL-97 (Sheldrick, 1997)'
_computing_structure_solution 'SHELXS-97 (Sheldrick, 1990)'
_diffrn_ambient_temperature 173
_diffrn_detector_area_resol_mean 15.9825
_diffrn_measured_fraction_theta_full 0.982
_diffrn_measured_fraction_theta_max 0.884
_diffrn_measurement_device_type 'OD Xcalibur 3'
_diffrn_measurement_method 'omega scans'
_diffrn_radiation_monochromator graphite
_diffrn_radiation_source 'Enhance (Mo) X-ray Source'
_diffrn_radiation_type MoK\a
_diffrn_radiation_wavelength 0.71073
_diffrn_reflns_av_R_equivalents 0.0166
_diffrn_reflns_av_sigmaI/netI 0.0287
_diffrn_reflns_limit_h_max 11
_diffrn_reflns_limit_h_min -7
_diffrn_reflns_limit_k_max 15
_diffrn_reflns_limit_k_min -14
_diffrn_reflns_limit_l_max 13
_diffrn_reflns_limit_l_min -21
_diffrn_reflns_number 12644
_diffrn_reflns_theta_full 31.00
_diffrn_reflns_theta_max 32.72
_diffrn_reflns_theta_min 3.33
_exptl_absorpt_coefficient_mu 0.102
_exptl_absorpt_correction_T_max 0.988
_exptl_absorpt_correction_T_min 0.962
_exptl_absorpt_correction_type analytical
_exptl_absorpt_process_details
; 
CrysAlisPro, Agilent Technologies, 
Version 1.171.35.21 (release 20-01-2012 CrysAlis171 .NET) 
(compiled Jan 23 2012,18:06:46) 
Analytical numeric absorption correction using a multifaceted crystal 
model based on expressions derived by R.C. Clark & J.S. Reid. 
(Clark, R. C. & Reid, J. S. (1995). Acta Cryst. A51, 887-897) 
;
_exptl_crystal_colour Colourless
_exptl_crystal_density_diffrn 1.119
_exptl_crystal_density_method 'not measured'
_exptl_crystal_description blocks
_exptl_crystal_F_000 416
_exptl_crystal_size_max 0.51
_exptl_crystal_size_mid 0.37
_exptl_crystal_size_min 0.12
_refine_diff_density_max 0.547
_refine_diff_density_min -0.207
_refine_diff_density_rms 0.047
_refine_ls_extinction_method none
_refine_ls_goodness_of_fit_ref 1.077
_refine_ls_hydrogen_treatment mixed
_refine_ls_matrix_type full
_refine_ls_number_parameters 254
_refine_ls_number_reflns 7386
_refine_ls_number_restraints 0
_refine_ls_restrained_S_all 1.077
_refine_ls_R_factor_all 0.0571
_refine_ls_R_factor_gt 0.0445
_refine_ls_shift/su_max 0.001
_refine_ls_shift/su_mean 0.000
_refine_ls_structure_factor_coef Fsqd
_refine_ls_weighting_details 'calc w=1/[\s^2^(Fo^2^)+(0.0713P)^2^+0.1873P] where P=(Fo^2^+2Fc^2^)/3'
_refine_ls_weighting_scheme calc
_refine_ls_wR_factor_gt 0.1281
_refine_ls_wR_factor_ref 0.1352
_reflns_number_gt 5995
_reflns_number_total 7386
_reflns_threshold_expression >2sigma(I)
_cod_data_source_file c3dt52148f.txt
_cod_data_source_block 3a
_cod_depositor_comments
;
The following automatic conversions were performed:

'_symmetry_cell_setting' value 'Triclinic' changed to 'triclinic'
according to /home/saulius/struct/CIF-dictionaries/cif_core.dic
dictionary named 'cif_core.dic' version 2.4.2 from 2011-04-26.

Automatic conversion script
Id: cif_fix_values 1891 2012-01-12 08:04:46Z andrius 
;
_cod_original_sg_symbol_H-M P-1
_cod_database_code 7023792

loop_
_symmetry_equiv_pos_as_xyz
'x, y, z'
'-x, -y, -z'

loop_
_atom_site_label
_atom_site_type_symbol
_atom_site_fract_x
_atom_site_fract_y
_atom_site_fract_z
_atom_site_U_iso_or_equiv
_atom_site_adp_type
_atom_site_occupancy
_atom_site_symmetry_multiplicity
_atom_site_calc_flag
_atom_site_refinement_flags
Al Al 0.46190(4) 0.46753(3) 0.20567(2) 0.02195(9) Uani 1 1 d .
H H 0.5870(19) 0.3983(15) 0.1563(11) 0.033(4) Uiso 1 1 d .
N1 N 0.48295(12) 0.65320(9) 0.24150(7) 0.02311(17) Uani 1 1 d .
C2 C 0.41737(16) 0.69503(11) 0.32890(9) 0.0296(2) Uani 1 1 d .
H2A H 0.2975 0.7049 0.3079 0.036 Uiso 1 1 calc R
H2B H 0.4799 0.7846 0.3712 0.036 Uiso 1 1 calc R
C3 C 0.43741(16) 0.58602(11) 0.38647(8) 0.0287(2) Uani 1 1 d .
H3A H 0.5541 0.5988 0.4278 0.034 Uiso 1 1 calc R
H3B H 0.3612 0.5937 0.4304 0.034 Uiso 1 1 calc R
N4 N 0.39640(12) 0.44947(9) 0.31489(6) 0.02288(17) Uani 1 1 d .
C5 C 0.57065(13) 0.75979(10) 0.21572(7) 0.02185(19) Uani 1 1 d .
C6 C 0.74733(14) 0.78045(11) 0.24079(8) 0.0260(2) Uani 1 1 d .
C7 C 0.83288(16) 0.88659(12) 0.21576(9) 0.0317(2) Uani 1 1 d .
H7A H 0.9520 0.8998 0.2333 0.038 Uiso 1 1 calc R
C8 C 0.74896(18) 0.97339(12) 0.16600(9) 0.0336(3) Uani 1 1 d .
C9 C 0.57521(18) 0.95206(12) 0.14180(10) 0.0348(3) Uani 1 1 d .
H9A H 0.5157 1.0098 0.1071 0.042 Uiso 1 1 calc R
C10 C 0.48455(15) 0.84870(11) 0.16658(9) 0.0286(2) Uani 1 1 d .
C11 C 0.84525(16) 0.68999(14) 0.29531(12) 0.0401(3) Uani 1 1 d .
H11A H 0.9654 0.7239 0.3115 0.060 Uiso 1 1 calc R
H11B H 0.8223 0.5958 0.2535 0.060 Uiso 1 1 calc R
H11C H 0.8116 0.6915 0.3563 0.060 Uiso 1 1 calc R
C12 C 0.8452(2) 1.08802(15) 0.14072(12) 0.0490(4) Uani 1 1 d .
H12A H 0.8814 1.0509 0.0812 0.073 Uiso 1 1 calc R
H12B H 0.9436 1.1303 0.1958 0.073 Uiso 1 1 calc R
H12C H 0.7728 1.1572 0.1288 0.073 Uiso 1 1 calc R
C13 C 0.29570(18) 0.83483(16) 0.14208(13) 0.0447(3) Uani 1 1 d .
H13A H 0.2479 0.7375 0.1182 0.067 Uiso 1 1 calc R
H13B H 0.2555 0.8819 0.0907 0.067 Uiso 1 1 calc R
H13C H 0.2611 0.8761 0.2014 0.067 Uiso 1 1 calc R
C14 C 0.34707(13) 0.33713(10) 0.35039(7) 0.02095(18) Uani 1 1 d .
C15 C 0.19318(13) 0.32393(11) 0.37645(8) 0.0240(2) Uani 1 1 d .
C16 C 0.14759(14) 0.21106(12) 0.41014(9) 0.0272(2) Uani 1 1 d .
H16A H 0.0443 0.2036 0.4277 0.033 Uiso 1 1 calc R
C17 C 0.24805(14) 0.10916(11) 0.41893(8) 0.0272(2) Uani 1 1 d .
C18 C 0.39823(14) 0.12266(11) 0.39230(9) 0.0271(2) Uani 1 1 d .
H18A H 0.4675 0.0531 0.3962 0.033 Uiso 1 1 calc R
C19 C 0.45053(13) 0.23495(11) 0.36011(8) 0.0237(2) Uani 1 1 d .
C20 C 0.07577(16) 0.42945(14) 0.36958(10) 0.0352(3) Uani 1 1 d .
H20A H -0.0396 0.3828 0.3394 0.053 Uiso 1 1 calc R
H20B H 0.1068 0.4878 0.3290 0.053 Uiso 1 1 calc R
H20C H 0.0840 0.4862 0.4359 0.053 Uiso 1 1 calc R
C21 C 0.19884(18) -0.00850(13) 0.45970(11) 0.0375(3) Uani 1 1 d .
H21A H 0.2634 -0.0827 0.4423 0.056 Uiso 1 1 calc R
H21B H 0.0788 -0.0423 0.4315 0.056 Uiso 1 1 calc R
H21C H 0.2223 0.0231 0.5317 0.056 Uiso 1 1 calc R
C22 C 0.62219(15) 0.24985(14) 0.34188(11) 0.0351(3) Uani 1 1 d .
H22A H 0.6848 0.1807 0.3651 0.053 Uiso 1 1 calc R
H22B H 0.6825 0.3417 0.3777 0.053 Uiso 1 1 calc R
H22C H 0.6107 0.2368 0.2710 0.053 Uiso 1 1 calc R
N30 N 0.25869(13) 0.37933(10) 0.09187(7) 0.0293(2) Uani 1 1 d .
C32 C 0.28103(19) 0.41518(16) 0.00102(9) 0.0408(3) Uani 1 1 d .
H32A H 0.1826 0.3726 -0.0540 0.061 Uiso 1 1 calc R
H32B H 0.3814 0.3815 -0.0145 0.061 Uiso 1 1 calc R
H32C H 0.2938 0.5151 0.0116 0.061 Uiso 1 1 calc R
C31 C 0.10231(17) 0.42284(16) 0.11242(10) 0.0416(3) Uani 1 1 d .
H31A H 0.0070 0.3777 0.0560 0.062 Uiso 1 1 calc R
H31B H 0.1096 0.5226 0.1233 0.062 Uiso 1 1 calc R
H31C H 0.0865 0.3971 0.1716 0.062 Uiso 1 1 calc R
C33 C 0.2459(2) 0.22833(13) 0.07664(11) 0.0454(3) Uani 1 1 d .
H33A H 0.1478 0.1833 0.0221 0.068 Uiso 1 1 calc R
H33B H 0.2341 0.2043 0.1371 0.068 Uiso 1 1 calc R
H33C H 0.3474 0.1977 0.0607 0.068 Uiso 1 1 calc R

loop_
_atom_site_aniso_label
_atom_site_aniso_U_11
_atom_site_aniso_U_22
_atom_site_aniso_U_33
_atom_site_aniso_U_23
_atom_site_aniso_U_13
_atom_site_aniso_U_12
Al 0.02521(16) 0.02059(15) 0.02066(15) 0.00373(11) 0.00944(12) 0.00140(11)
N1 0.0270(4) 0.0200(4) 0.0230(4) 0.0042(3) 0.0100(3) 0.0011(3)
C2 0.0377(6) 0.0233(5) 0.0295(5) 0.0025(4) 0.0165(5) 0.0033(4)
C3 0.0372(6) 0.0265(5) 0.0207(5) 0.0016(4) 0.0105(4) -0.0014(4)
N4 0.0286(4) 0.0207(4) 0.0197(4) 0.0041(3) 0.0091(3) 0.0011(3)
C5 0.0253(5) 0.0195(4) 0.0199(4) 0.0034(3) 0.0065(4) 0.0019(3)
C6 0.0254(5) 0.0235(5) 0.0276(5) 0.0045(4) 0.0066(4) 0.0014(4)
C7 0.0305(6) 0.0285(5) 0.0341(6) 0.0029(4) 0.0126(5) -0.0037(4)
C8 0.0475(7) 0.0237(5) 0.0307(6) 0.0048(4) 0.0180(5) -0.0036(5)
C9 0.0469(7) 0.0263(5) 0.0336(6) 0.0134(5) 0.0097(5) 0.0049(5)
C10 0.0307(5) 0.0258(5) 0.0298(5) 0.0094(4) 0.0063(4) 0.0048(4)
C11 0.0264(6) 0.0362(6) 0.0552(8) 0.0170(6) 0.0009(5) 0.0038(5)
C12 0.0693(10) 0.0333(7) 0.0485(8) 0.0112(6) 0.0289(8) -0.0096(6)
C13 0.0324(6) 0.0439(7) 0.0582(9) 0.0235(7) 0.0015(6) 0.0089(5)
C14 0.0209(4) 0.0242(4) 0.0176(4) 0.0048(3) 0.0058(3) 0.0017(3)
C15 0.0217(5) 0.0291(5) 0.0243(5) 0.0092(4) 0.0087(4) 0.0056(4)
C16 0.0228(5) 0.0320(5) 0.0296(5) 0.0107(4) 0.0102(4) 0.0023(4)
C17 0.0282(5) 0.0265(5) 0.0273(5) 0.0085(4) 0.0079(4) 0.0002(4)
C18 0.0279(5) 0.0258(5) 0.0300(5) 0.0088(4) 0.0095(4) 0.0070(4)
C19 0.0208(4) 0.0278(5) 0.0236(5) 0.0068(4) 0.0077(4) 0.0038(4)
C20 0.0325(6) 0.0407(6) 0.0440(7) 0.0193(5) 0.0203(5) 0.0165(5)
C21 0.0405(7) 0.0320(6) 0.0472(7) 0.0181(5) 0.0181(6) 0.0034(5)
C22 0.0255(5) 0.0429(7) 0.0453(7) 0.0181(6) 0.0170(5) 0.0107(5)
N30 0.0343(5) 0.0286(5) 0.0219(4) 0.0019(3) 0.0088(4) -0.0034(4)
C32 0.0473(8) 0.0512(8) 0.0226(5) 0.0089(5) 0.0098(5) -0.0004(6)
C31 0.0291(6) 0.0561(8) 0.0328(6) 0.0032(6) 0.0062(5) -0.0017(5)
C33 0.0597(9) 0.0277(6) 0.0400(7) -0.0011(5) 0.0112(6) -0.0096(6)

loop_
_atom_type_symbol
_atom_type_description
_atom_type_scat_dispersion_real
_atom_type_scat_dispersion_imag
_atom_type_scat_source
C C 0.0033 0.0016 'International Tables Vol C Tables 4.2.6.8 and 6.1.1.4'
H H 0.0000 0.0000 'International Tables Vol C Tables 4.2.6.8 and 6.1.1.4'
N N 0.0061 0.0033 'International Tables Vol C Tables 4.2.6.8 and 6.1.1.4'
Al Al 0.0645 0.0514 'International Tables Vol C Tables 4.2.6.8 and 6.1.1.4'

loop_
_geom_angle_atom_site_label_1
_geom_angle_atom_site_label_2
_geom_angle_atom_site_label_3
_geom_angle
N1 Al N4 93.27(4)
N1 Al N30 113.26(5)
N4 Al N30 104.21(4)
C5 N1 C2 116.09(8)
C5 N1 Al 134.14(7)
C2 N1 Al 108.66(7)
N1 C2 C3 108.78(9)
N4 C3 C2 108.31(9)
C14 N4 C3 116.51(8)
C14 N4 Al 134.91(7)
C3 N4 Al 107.42(6)
C6 C5 C10 118.64(10)
C6 C5 N1 120.13(9)
C10 C5 N1 121.22(10)
C7 C6 C5 119.74(10)
C7 C6 C11 119.61(11)
C5 C6 C11 120.65(10)
C8 C7 C6 122.00(11)
C9 C8 C7 117.71(10)
C9 C8 C12 121.56(13)
C7 C8 C12 120.73(13)
C8 C9 C10 122.29(11)
C9 C10 C5 119.60(11)
C9 C10 C13 119.68(11)
C5 C10 C13 120.71(10)
C19 C14 C15 118.37(9)
C19 C14 N4 120.46(9)
C15 C14 N4 121.17(9)
C16 C15 C14 119.66(10)
C16 C15 C20 118.43(10)
C14 C15 C20 121.91(10)
C17 C16 C15 122.32(10)
C16 C17 C18 117.49(10)
C16 C17 C21 121.07(11)
C18 C17 C21 121.40(11)
C17 C18 C19 122.21(10)
C18 C19 C14 119.92(9)
C18 C19 C22 119.34(10)
C14 C19 C22 120.64(10)
C31 N30 C32 109.67(11)
C31 N30 C33 108.67(11)
C32 N30 C33 109.14(11)
C31 N30 Al 111.88(8)
C32 N30 Al 109.47(8)
C33 N30 Al 107.95(9)

loop_
_geom_bond_atom_site_label_1
_geom_bond_atom_site_label_2
_geom_bond_distance
Al N1 1.8130(9)
Al N4 1.8224(9)
Al N30 2.0253(10)
N1 C5 1.4162(13)
N1 C2 1.4759(14)
C2 C3 1.5232(16)
C3 N4 1.4807(14)
N4 C14 1.4164(13)
C5 C6 1.4091(15)
C5 C10 1.4098(15)
C6 C7 1.3976(15)
C6 C11 1.5082(17)
C7 C8 1.3897(19)
C8 C9 1.386(2)
C8 C12 1.5116(17)
C9 C10 1.3958(16)
C10 C13 1.5092(18)
C14 C19 1.4105(14)
C14 C15 1.4161(14)
C15 C16 1.3963(15)
C15 C20 1.5107(15)
C16 C17 1.3904(16)
C17 C18 1.3913(16)
C17 C21 1.5097(16)
C18 C19 1.3949(15)
C19 C22 1.5082(15)
N30 C31 1.4774(17)
N30 C32 1.4831(16)
N30 C33 1.4844(16)
